data_7154668
loop_
_publ_author_name
'Toledo, Hila'
'Amar, Michal'
'Bar, Sukanta'
'Iron, Mark A.'
'Fridman, Natalia'
'Tumanskii, Boris'
'Shimon, Linda J. W.'
'Botoshansky, Mark'
'Szpilman, Alex M.'

_publ_section_title
;
 Synthesis and stability of cyclic \a-hydrogen nitroxides.
;
_journal_issue 43
_journal_name_full 'Organic &amp; biomolecular chemistry'
_journal_page_first 10726
_journal_page_last 10733
_journal_paper_doi 10.1039/c5ob01443c
_journal_volume 13
_journal_year 2015
_chemical_formula_moiety 'C43 H67 N O4 Si2'
_chemical_formula_sum 'C43 H67 N O4 Si2'
_chemical_formula_weight 718.16
_chemical_name_systematic
'ethyl cis-3-mesityl-1-methyl-4,9-bis((triisopropylsilyl)oxy)-2,3-dihydro-1H-benzo[f]isoindole-1-carboxylate'
_space_group_IT_number 2
_symmetry_cell_setting triclinic
_symmetry_space_group_name_Hall '-P 1'
_symmetry_space_group_name_H-M 'P -1'
_atom_sites_solution_hydrogens geom
_atom_sites_solution_primary direct
_atom_sites_solution_secondary difmap
_audit_creation_method SHELXL-97
_audit_update_record
;
2015-07-03 deposited with the CCDC.
2015-08-24 downloaded from the CCDC.
;
_cell_angle_alpha 67.097(4)
_cell_angle_beta 89.688(4)
_cell_angle_gamma 79.278(4)
_cell_formula_units_Z 2
_cell_length_a 8.7000(7)
_cell_length_b 15.3590(10)
_cell_length_c 17.8710(11)
_cell_measurement_reflns_used 6101
_cell_measurement_temperature 293(2)
_cell_measurement_theta_max 24.14
_cell_measurement_theta_min 1.24
_cell_volume 2155.4(3)
_computing_cell_refinement 'DENZO HKL2000 (Otwinowski & Minor 1997)'
_computing_data_collection 'Collect (Nonius, 2006)'
_computing_data_reduction 'DENZO HKL2000 (Otwinowski & Minor 1997)'
_computing_molecular_graphics 'Mercury 3.5'
_computing_structure_refinement 'SHELXL-97 (Sheldrick, 1997)'
_computing_structure_solution 'SHELXS-97 (Sheldrick, 1990)'
_diffrn_ambient_temperature 293(2)
_diffrn_detector_area_resol_mean 95
_diffrn_measured_fraction_theta_full 0.991
_diffrn_measured_fraction_theta_max 0.991
_diffrn_measurement_device_type 'Nonius KappaCCD'
_diffrn_measurement_method 'phi- and omega-scans'
_diffrn_radiation_monochromator graphite
_diffrn_radiation_source 'fine-focus sealed tube'
_diffrn_radiation_type MoK\a
_diffrn_radiation_wavelength 0.71073
_diffrn_reflns_av_R_equivalents 0.0810
_diffrn_reflns_av_sigmaI/netI 0.0500
_diffrn_reflns_limit_h_max 9
_diffrn_reflns_limit_h_min 0
_diffrn_reflns_limit_k_max 17
_diffrn_reflns_limit_k_min -16
_diffrn_reflns_limit_l_max 19
_diffrn_reflns_limit_l_min -19
_diffrn_reflns_number 6232
_diffrn_reflns_theta_full 24.14
_diffrn_reflns_theta_max 24.14
_diffrn_reflns_theta_min 1.24
_diffrn_standards_decay_% none
_diffrn_standards_interval_count none
_diffrn_standards_interval_time none
_diffrn_standards_number none
_exptl_absorpt_coefficient_mu 0.121
_exptl_absorpt_correction_T_max 0.9585
_exptl_absorpt_correction_T_min 0.9477
_exptl_absorpt_correction_type multi-scan
_exptl_absorpt_process_details
; 
'HKL Denzo and Scalepack (Otwinowski & Minor 1997)'  
;
_exptl_crystal_colour colorless
_exptl_crystal_density_diffrn 1.107
_exptl_crystal_density_method 'not measured'
_exptl_crystal_description block
_exptl_crystal_F_000 784
_exptl_crystal_recrystallization_method 'Re-crystallisation from solvent: chloroform'
_exptl_crystal_size_max 0.36
_exptl_crystal_size_mid 0.21
_exptl_crystal_size_min 0.18
_refine_diff_density_max 0.974
_refine_diff_density_min -0.608
_refine_diff_density_rms 0.051
_refine_ls_extinction_method none
_refine_ls_goodness_of_fit_ref 1.034
_refine_ls_hydrogen_treatment constr
_refine_ls_matrix_type full
_refine_ls_number_parameters 451
_refine_ls_number_reflns 6232
_refine_ls_number_restraints 2
_refine_ls_restrained_S_all 1.035
_refine_ls_R_factor_all 0.1068
_refine_ls_R_factor_gt 0.0748
_refine_ls_shift/su_max 0.001
_refine_ls_shift/su_mean 0.000
_refine_ls_structure_factor_coef Fsqd
_refine_ls_weighting_details 'calc w=1/[\s^2^(Fo^2^)+(0.1072P)^2^+1.7267P] where P=(Fo^2^+2Fc^2^)/3'
_refine_ls_weighting_scheme calc
_refine_ls_wR_factor_gt 0.1908
_refine_ls_wR_factor_ref 0.2104
_reflns_number_gt 4397
_reflns_number_total 6232
_reflns_threshold_expression >2sigma(I)
_cod_data_source_file c5ob01443c2.cif
_cod_data_source_block Szpilman3
_cod_depositor_comments 'Adding full bibliography for 7154666--7154672.cif.'
_cod_database_code 7154668
_audit_block_doi 10.5517/cc1jbpfz

loop_
_symmetry_equiv_pos_as_xyz
'x, y, z'
'-x, -y, -z'

loop_
_atom_site_label
_atom_site_type_symbol
_atom_site_fract_x
_atom_site_fract_y
_atom_site_fract_z
_atom_site_U_iso_or_equiv
_atom_site_adp_type
_atom_site_occupancy
_atom_site_symmetry_multiplicity
_atom_site_calc_flag
_atom_site_refinement_flags
Si1 Si 0.20588(14) 0.52172(8) 0.81889(7) 0.0607(4) Uani 1 1 d .
Si2 Si 0.46359(13) 0.02026(7) 0.79418(6) 0.0502(3) Uani 1 1 d .
O1 O 0.1390(3) 0.46777(17) 0.76524(15) 0.0557(7) Uani 1 1 d .
O2 O 0.2951(3) 0.10026(16) 0.76165(14) 0.0480(6) Uani 1 1 d .
O3 O 0.5239(3) 0.4091(2) 0.66594(18) 0.0748(9) Uani 1 1 d .
O4 O 0.4388(4) 0.5494(2) 0.5630(2) 0.0946(11) Uani 1 1 d .
N1 N 0.2766(4) 0.3833(2) 0.56359(17) 0.0533(8) Uani 1 1 d .
H1 H 0.2546 0.4072 0.5118 0.064 Uiso 1 1 calc R
C1 C 0.4209(10) 0.6514(5) 0.7811(6) 0.175(4) Uani 1 1 d .
H1A H 0.4652 0.6978 0.7380 0.263 Uiso 1 1 calc R
H1B H 0.5027 0.5981 0.8126 0.263 Uiso 1 1 calc R
H1C H 0.3703 0.6811 0.8155 0.263 Uiso 1 1 calc R
C2 C 0.3015(7) 0.6152(4) 0.7450(4) 0.0950(17) Uani 1 1 d .
H2 H 0.3623 0.5827 0.7136 0.114 Uiso 1 1 calc R
C3 C 0.1875(9) 0.6998(4) 0.6817(4) 0.124(2) Uani 1 1 d .
H3A H 0.2454 0.7442 0.6453 0.186 Uiso 1 1 calc R
H3B H 0.1175 0.7321 0.7088 0.186 Uiso 1 1 calc R
H3C H 0.1280 0.6762 0.6513 0.186 Uiso 1 1 calc R
C4 C 0.4941(7) 0.3843(4) 0.8769(4) 0.1065(19) Uani 1 1 d .
H4A H 0.5587 0.3391 0.9245 0.160 Uiso 1 1 calc R
H4B H 0.5515 0.4320 0.8447 0.160 Uiso 1 1 calc R
H4C H 0.4649 0.3509 0.8453 0.160 Uiso 1 1 calc R
C5 C 0.3505(7) 0.4322(5) 0.9019(3) 0.111(2) Uani 1 1 d D
H5 H 0.2948 0.3790 0.9134 0.134 Uiso 1 1 calc R
C6 C 0.3487(13) 0.4298(8) 0.9866(3) 0.207(5) Uani 1 1 d D
H6A H 0.4296 0.3781 1.0211 0.311 Uiso 1 1 calc R
H6B H 0.2485 0.4197 1.0072 0.311 Uiso 1 1 calc R
H6C H 0.3669 0.4899 0.9856 0.311 Uiso 1 1 calc R
C7 C 0.0599(9) 0.6494(5) 0.8920(5) 0.132(3) Uani 1 1 d .
H7A H -0.0329 0.6715 0.9141 0.198 Uiso 1 1 calc R
H7B H 0.0857 0.7027 0.8469 0.198 Uiso 1 1 calc R
H7C H 0.1453 0.6226 0.9332 0.198 Uiso 1 1 calc R
C8 C 0.0301(6) 0.5709(4) 0.8623(3) 0.0871(15) Uani 1 1 d .
H8 H 0.0112 0.5168 0.9110 0.104 Uiso 1 1 calc R
C9 C -0.1199(7) 0.6062(5) 0.8071(5) 0.133(3) Uani 1 1 d .
H9A H -0.2043 0.6292 0.8337 0.199 Uiso 1 1 calc R
H9B H -0.1442 0.5540 0.7955 0.199 Uiso 1 1 calc R
H9C H -0.1060 0.6576 0.7571 0.199 Uiso 1 1 calc R
C10 C 0.1729(4) 0.3777(2) 0.7627(2) 0.0451(9) Uani 1 1 d .
C11 C 0.1300(4) 0.2984(2) 0.8272(2) 0.0462(9) Uani 1 1 d .
C12 C 0.0395(5) 0.3093(3) 0.8899(2) 0.0613(11) Uani 1 1 d .
H12 H 0.0120 0.3701 0.8914 0.074 Uiso 1 1 calc R
C13 C -0.0088(5) 0.2332(3) 0.9485(3) 0.0660(12) Uani 1 1 d .
H13 H -0.0680 0.2424 0.9892 0.079 Uiso 1 1 calc R
C14 C 0.0308(5) 0.1415(3) 0.9472(2) 0.0638(11) Uani 1 1 d .
H14 H -0.0024 0.0898 0.9870 0.077 Uiso 1 1 calc R
C15 C 0.1175(5) 0.1273(3) 0.8881(2) 0.0542(10) Uani 1 1 d .
H15 H 0.1432 0.0657 0.8883 0.065 Uiso 1 1 calc R
C16 C 0.1701(4) 0.2045(2) 0.8259(2) 0.0449(9) Uani 1 1 d .
C17 C 0.2523(4) 0.1919(2) 0.7607(2) 0.0443(9) Uani 1 1 d .
C18 C 0.2722(4) 0.2717(2) 0.6950(2) 0.0426(8) Uani 1 1 d .
C19 C 0.2335(4) 0.3644(2) 0.6964(2) 0.0426(8) Uani 1 1 d .
C20 C 0.2605(4) 0.4400(2) 0.6140(2) 0.0475(9) Uani 1 1 d .
C21 C 0.1246(5) 0.5255(3) 0.5785(2) 0.0680(12) Uani 1 1 d .
H21A H 0.1499 0.5697 0.5270 0.102 Uiso 1 1 calc R
H21B H 0.1057 0.5576 0.6152 0.102 Uiso 1 1 calc R
H21C H 0.0322 0.5033 0.5707 0.102 Uiso 1 1 calc R
C22 C 0.4135(5) 0.4746(3) 0.6122(2) 0.0592(11) Uani 1 1 d .
C23 C 0.6796(7) 0.4331(6) 0.6553(4) 0.128(3) Uani 1 1 d D
H23A H 0.6781 0.4951 0.6579 0.153 Uiso 1 1 calc R
H23B H 0.7152 0.4355 0.6031 0.153 Uiso 1 1 calc R
C24 C 0.7846(9) 0.3542(8) 0.7237(5) 0.288(9) Uani 1 1 d D
H24A H 0.8900 0.3652 0.7191 0.432 Uiso 1 1 calc R
H24B H 0.7821 0.2932 0.7211 0.432 Uiso 1 1 calc R
H24C H 0.7490 0.3537 0.7748 0.432 Uiso 1 1 calc R
C25 C 0.3357(4) 0.2798(2) 0.6135(2) 0.0453(9) Uani 1 1 d .
H25 H 0.4504 0.2684 0.6197 0.054 Uiso 1 1 calc R
C26 C 0.2903(5) 0.2200(2) 0.5698(2) 0.0487(9) Uani 1 1 d .
C27 C 0.4047(5) 0.1826(3) 0.5291(2) 0.0590(11) Uani 1 1 d .
C28 C 0.3618(7) 0.1317(3) 0.4845(3) 0.0754(14) Uani 1 1 d .
H28 H 0.4382 0.1065 0.4578 0.090 Uiso 1 1 calc R
C29 C 0.2112(7) 0.1180(3) 0.4790(3) 0.0741(13) Uani 1 1 d .
C30 C 0.1010(6) 0.1579(3) 0.5177(3) 0.0669(12) Uani 1 1 d .
H30 H -0.0022 0.1511 0.5132 0.080 Uiso 1 1 calc R
C31 C 0.1359(5) 0.2079(3) 0.5631(2) 0.0517(10) Uani 1 1 d .
C32 C 0.0044(5) 0.2467(3) 0.6041(2) 0.0617(11) Uani 1 1 d .
H32A H -0.0912 0.2305 0.5919 0.093 Uiso 1 1 calc R
H32B H -0.0083 0.3156 0.5843 0.093 Uiso 1 1 calc R
H32C H 0.0289 0.2188 0.6619 0.093 Uiso 1 1 calc R
C33 C 0.5719(5) 0.1961(3) 0.5285(3) 0.0773(13) Uani 1 1 d .
H33A H 0.6299 0.1647 0.4970 0.116 Uiso 1 1 calc R
H33B H 0.6186 0.1685 0.5833 0.116 Uiso 1 1 calc R
H33C H 0.5737 0.2637 0.5047 0.116 Uiso 1 1 calc R
C34 C 0.1677(8) 0.0622(5) 0.4311(4) 0.117(2) Uani 1 1 d .
H34A H 0.0582 0.0600 0.4346 0.175 Uiso 1 1 calc R
H34B H 0.2289 -0.0023 0.4533 0.175 Uiso 1 1 calc R
H34C H 0.1884 0.0937 0.3751 0.175 Uiso 1 1 calc R
C35 C 0.7898(6) 0.0376(4) 0.7806(4) 0.0957(17) Uani 1 1 d .
H35A H 0.8628 0.0787 0.7767 0.144 Uiso 1 1 calc R
H35B H 0.7908 0.0230 0.7330 0.144 Uiso 1 1 calc R
H35C H 0.8193 -0.0212 0.8282 0.144 Uiso 1 1 calc R
C36 C 0.6244(5) 0.0890(3) 0.7871(3) 0.0660(12) Uani 1 1 d .
H36 H 0.5991 0.1462 0.7359 0.079 Uiso 1 1 calc R
C37 C 0.6266(6) 0.1283(4) 0.8547(3) 0.0897(15) Uani 1 1 d .
H37A H 0.7103 0.1630 0.8478 0.135 Uiso 1 1 calc R
H37B H 0.6425 0.0754 0.9071 0.135 Uiso 1 1 calc R
H37C H 0.5284 0.1707 0.8513 0.135 Uiso 1 1 calc R
C38 C 0.3249(6) -0.0556(3) 0.6943(3) 0.0844(15) Uani 1 1 d .
H38A H 0.3430 -0.0873 0.6573 0.127 Uiso 1 1 calc R
H38B H 0.2569 0.0062 0.6674 0.127 Uiso 1 1 calc R
H38C H 0.2768 -0.0943 0.7407 0.127 Uiso 1 1 calc R
C39 C 0.4815(6) -0.0420(3) 0.7223(3) 0.0661(12) Uani 1 1 d .
H39 H 0.5223 0.0008 0.6732 0.079 Uiso 1 1 calc R
C40 C 0.6013(6) -0.1388(3) 0.7533(3) 0.0855(15) Uani 1 1 d .
H40A H 0.6048 -0.1665 0.7134 0.128 Uiso 1 1 calc R
H40B H 0.5702 -0.1823 0.8035 0.128 Uiso 1 1 calc R
H40C H 0.7033 -0.1277 0.7624 0.128 Uiso 1 1 calc R
C41 C 0.3198(6) -0.1226(3) 0.9122(3) 0.0828(15) Uani 1 1 d .
H41A H 0.3155 -0.1621 0.9688 0.124 Uiso 1 1 calc R
H41B H 0.3452 -0.1631 0.8825 0.124 Uiso 1 1 calc R
H41C H 0.2197 -0.0806 0.8912 0.124 Uiso 1 1 calc R
C42 C 0.4462(5) -0.0620(3) 0.9029(2) 0.0635(11) Uani 1 1 d .
H42 H 0.4123 -0.0200 0.9319 0.076 Uiso 1 1 calc R
C43 C 0.6018(6) -0.1280(4) 0.9477(3) 0.0902(16) Uani 1 1 d .
H43A H 0.5840 -0.1668 1.0026 0.135 Uiso 1 1 calc R
H43B H 0.6762 -0.0892 0.9482 0.135 Uiso 1 1 calc R
H43C H 0.6423 -0.1690 0.9201 0.135 Uiso 1 1 calc R

loop_
_atom_site_aniso_label
_atom_site_aniso_U_11
_atom_site_aniso_U_22
_atom_site_aniso_U_33
_atom_site_aniso_U_23
_atom_site_aniso_U_13
_atom_site_aniso_U_12
Si1 0.0681(8) 0.0586(7) 0.0668(8) -0.0353(6) 0.0091(6) -0.0163(6)
Si2 0.0587(7) 0.0408(6) 0.0475(6) -0.0132(5) 0.0070(5) -0.0108(5)
O1 0.0702(18) 0.0453(14) 0.0553(15) -0.0236(12) 0.0046(13) -0.0122(13)
O2 0.0596(16) 0.0372(13) 0.0464(14) -0.0151(11) 0.0058(11) -0.0108(11)
O3 0.0597(19) 0.088(2) 0.0700(19) -0.0163(17) 0.0042(15) -0.0326(17)
O4 0.123(3) 0.071(2) 0.086(2) -0.0097(19) 0.013(2) -0.058(2)
N1 0.080(2) 0.0426(17) 0.0340(15) -0.0113(14) -0.0027(15) -0.0125(16)
C1 0.154(7) 0.119(6) 0.271(11) -0.071(7) 0.007(7) -0.084(5)
C2 0.108(4) 0.080(4) 0.116(4) -0.047(3) 0.026(3) -0.046(3)
C3 0.192(7) 0.079(4) 0.102(4) -0.025(3) 0.019(5) -0.055(4)
C4 0.084(4) 0.103(4) 0.113(4) -0.032(4) -0.012(3) 0.003(3)
C5 0.092(4) 0.162(6) 0.081(4) -0.060(4) -0.011(3) 0.003(4)
C6 0.228(10) 0.239(11) 0.086(5) -0.032(6) -0.017(6) 0.044(8)
C7 0.168(7) 0.117(5) 0.160(6) -0.108(5) 0.047(5) -0.026(5)
C8 0.092(4) 0.083(3) 0.105(4) -0.060(3) 0.018(3) -0.008(3)
C9 0.088(4) 0.151(6) 0.165(7) -0.084(5) 0.011(4) 0.013(4)
C10 0.051(2) 0.0403(19) 0.048(2) -0.0192(17) 0.0014(17) -0.0130(16)
C11 0.049(2) 0.049(2) 0.046(2) -0.0220(17) 0.0071(17) -0.0169(17)
C12 0.071(3) 0.061(3) 0.063(3) -0.033(2) 0.020(2) -0.021(2)
C13 0.078(3) 0.072(3) 0.064(3) -0.035(2) 0.035(2) -0.035(2)
C14 0.073(3) 0.063(3) 0.058(2) -0.018(2) 0.024(2) -0.031(2)
C15 0.063(3) 0.049(2) 0.056(2) -0.0205(19) 0.013(2) -0.0241(19)
C16 0.046(2) 0.047(2) 0.042(2) -0.0143(17) 0.0060(16) -0.0166(17)
C17 0.050(2) 0.0388(19) 0.046(2) -0.0169(17) 0.0027(17) -0.0127(16)
C18 0.047(2) 0.0393(19) 0.0410(19) -0.0142(16) 0.0026(16) -0.0101(16)
C19 0.044(2) 0.0411(19) 0.043(2) -0.0148(16) -0.0009(16) -0.0130(16)
C20 0.062(2) 0.0392(19) 0.0400(19) -0.0117(16) 0.0026(17) -0.0149(17)
C21 0.087(3) 0.051(2) 0.054(2) -0.014(2) -0.010(2) 0.002(2)
C22 0.073(3) 0.059(3) 0.050(2) -0.020(2) 0.008(2) -0.029(2)
C23 0.078(4) 0.197(7) 0.101(5) -0.035(5) 0.018(3) -0.064(5)
C24 0.095(6) 0.61(3) 0.166(9) -0.138(14) 0.031(6) -0.112(11)
C25 0.051(2) 0.0435(19) 0.0421(19) -0.0152(16) 0.0084(16) -0.0151(17)
C26 0.062(3) 0.044(2) 0.040(2) -0.0151(17) 0.0093(17) -0.0132(18)
C27 0.074(3) 0.051(2) 0.051(2) -0.0184(19) 0.019(2) -0.015(2)
C28 0.107(4) 0.066(3) 0.063(3) -0.035(2) 0.029(3) -0.021(3)
C29 0.106(4) 0.071(3) 0.062(3) -0.040(2) 0.014(3) -0.028(3)
C30 0.081(3) 0.066(3) 0.059(3) -0.027(2) 0.005(2) -0.022(2)
C31 0.062(3) 0.045(2) 0.047(2) -0.0159(18) 0.0056(18) -0.0127(18)
C32 0.061(3) 0.067(3) 0.061(3) -0.029(2) 0.003(2) -0.014(2)
C33 0.078(3) 0.081(3) 0.082(3) -0.038(3) 0.038(3) -0.025(3)
C34 0.164(6) 0.121(5) 0.115(5) -0.087(4) 0.029(4) -0.058(4)
C35 0.066(3) 0.100(4) 0.119(4) -0.035(3) 0.015(3) -0.026(3)
C36 0.064(3) 0.062(3) 0.067(3) -0.017(2) 0.005(2) -0.018(2)
C37 0.087(4) 0.094(4) 0.105(4) -0.051(3) -0.006(3) -0.030(3)
C38 0.113(4) 0.064(3) 0.081(3) -0.036(3) -0.010(3) -0.012(3)
C39 0.090(3) 0.047(2) 0.060(3) -0.020(2) 0.013(2) -0.011(2)
C40 0.101(4) 0.060(3) 0.096(4) -0.038(3) 0.014(3) -0.001(3)
C41 0.095(4) 0.062(3) 0.074(3) -0.006(2) 0.021(3) -0.021(3)
C42 0.069(3) 0.054(2) 0.054(2) -0.0082(19) 0.006(2) -0.013(2)
C43 0.091(4) 0.080(3) 0.066(3) 0.001(3) -0.004(3) -0.003(3)

loop_
_atom_type_symbol
_atom_type_description
_atom_type_scat_dispersion_real
_atom_type_scat_dispersion_imag
_atom_type_scat_source
Si Si 0.0817 0.0704 'International Tables Vol C Tables 4.2.6.8 and 6.1.1.4'
O O 0.0106 0.0060 'International Tables Vol C Tables 4.2.6.8 and 6.1.1.4'
N N 0.0061 0.0033 'International Tables Vol C Tables 4.2.6.8 and 6.1.1.4'
C C 0.0033 0.0016 'International Tables Vol C Tables 4.2.6.8 and 6.1.1.4'
H H 0.0000 0.0000 'International Tables Vol C Tables 4.2.6.8 and 6.1.1.4'

loop_
_geom_angle_atom_site_label_1
_geom_angle_atom_site_label_2
_geom_angle_atom_site_label_3
_geom_angle
O1 Si1 C2 105.1(2)
O1 Si1 C5 109.6(2)
C2 Si1 C5 110.8(3)
O1 Si1 C8 105.9(2)
C2 Si1 C8 114.4(3)
C5 Si1 C8 110.6(3)
O2 Si2 C39 103.91(17)
O2 Si2 C36 107.65(16)
C39 Si2 C36 112.4(2)
O2 Si2 C42 107.60(16)
C39 Si2 C42 113.65(19)
C36 Si2 C42 111.1(2)
C10 O1 Si1 136.3(2)
C17 O2 Si2 130.4(2)
C22 O3 C23 113.7(4)
C20 N1 C25 111.1(3)
C20 N1 H1 124.4
C25 N1 H1 124.4
C2 C1 H1A 109.5
C2 C1 H1B 109.5
H1A C1 H1B 109.5
C2 C1 H1C 109.5
H1A C1 H1C 109.5
H1B C1 H1C 109.5
C1 C2 C3 110.6(5)
C1 C2 Si1 116.1(5)
C3 C2 Si1 114.4(4)
C1 C2 H2 104.8
C3 C2 H2 104.8
Si1 C2 H2 104.8
C2 C3 H3A 109.5
C2 C3 H3B 109.5
H3A C3 H3B 109.5
C2 C3 H3C 109.5
H3A C3 H3C 109.5
H3B C3 H3C 109.5
C5 C4 H4A 109.5
C5 C4 H4B 109.5
H4A C4 H4B 109.5
C5 C4 H4C 109.5
H4A C4 H4C 109.5
H4B C4 H4C 109.5
C4 C5 C6 119.3(6)
C4 C5 Si1 116.8(4)
C6 C5 Si1 121.4(5)
C4 C5 H5 95.2
C6 C5 H5 95.2
Si1 C5 H5 95.2
C5 C6 H6A 109.5
C5 C6 H6B 109.5
H6A C6 H6B 109.5
C5 C6 H6C 109.5
H6A C6 H6C 109.5
H6B C6 H6C 109.5
C8 C7 H7A 109.5
C8 C7 H7B 109.5
H7A C7 H7B 109.5
C8 C7 H7C 109.5
H7A C7 H7C 109.5
H7B C7 H7C 109.5
C9 C8 C7 110.6(5)
C9 C8 Si1 114.4(4)
C7 C8 Si1 112.9(4)
C9 C8 H8 106.1
C7 C8 H8 106.1
Si1 C8 H8 106.1
C8 C9 H9A 109.5
C8 C9 H9B 109.5
H9A C9 H9B 109.5
C8 C9 H9C 109.5
H9A C9 H9C 109.5
H9B C9 H9C 109.5
C19 C10 O1 121.5(3)
C19 C10 C11 119.0(3)
O1 C10 C11 119.2(3)
C12 C11 C10 122.7(3)
C12 C11 C16 118.1(3)
C10 C11 C16 119.1(3)
C13 C12 C11 121.9(4)
C13 C12 H12 119.1
C11 C12 H12 119.1
C12 C13 C14 119.9(4)
C12 C13 H13 120.0
C14 C13 H13 120.0
C15 C14 C13 120.4(4)
C15 C14 H14 119.8
C13 C14 H14 119.8
C14 C15 C16 121.5(4)
C14 C15 H15 119.2
C16 C15 H15 119.2
C15 C16 C17 122.1(3)
C15 C16 C11 118.2(3)
C17 C16 C11 119.6(3)
C18 C17 O2 121.7(3)
C18 C17 C16 118.9(3)
O2 C17 C16 119.0(3)
C17 C18 C19 121.0(3)
C17 C18 C25 129.8(3)
C19 C18 C25 109.2(3)
C10 C19 C18 121.3(3)
C10 C19 C20 129.0(3)
C18 C19 C20 109.7(3)
N1 C20 C22 106.5(3)
N1 C20 C21 109.7(3)
C22 C20 C21 110.3(3)
N1 C20 C19 101.1(3)
C22 C20 C19 114.3(3)
C21 C20 C19 114.2(3)
C20 C21 H21A 109.5
C20 C21 H21B 109.5
H21A C21 H21B 109.5
C20 C21 H21C 109.5
H21A C21 H21C 109.5
H21B C21 H21C 109.5
O4 C22 O3 122.4(4)
O4 C22 C20 124.5(4)
O3 C22 C20 112.8(3)
O3 C23 C24 105.6(5)
O3 C23 H23A 110.6
C24 C23 H23A 110.6
O3 C23 H23B 110.6
C24 C23 H23B 110.6
H23A C23 H23B 108.7
C23 C24 H24A 109.5
C23 C24 H24B 109.5
H24A C24 H24B 109.5
C23 C24 H24C 109.5
H24A C24 H24C 109.5
H24B C24 H24C 109.5
N1 C25 C26 109.5(3)
N1 C25 C18 100.8(3)
C26 C25 C18 120.8(3)
N1 C25 H25 108.3
C26 C25 H25 108.3
C18 C25 H25 108.3
C27 C26 C31 119.1(4)
C27 C26 C25 118.3(4)
C31 C26 C25 122.4(3)
C26 C27 C28 118.8(4)
C26 C27 C33 123.4(4)
C28 C27 C33 117.8(4)
C29 C28 C27 122.4(4)
C29 C28 H28 118.8
C27 C28 H28 118.8
C30 C29 C28 117.3(4)
C30 C29 C34 121.1(5)
C28 C29 C34 121.6(5)
C29 C30 C31 123.1(5)
C29 C30 H30 118.5
C31 C30 H30 118.5
C30 C31 C26 119.3(4)
C30 C31 C32 117.9(4)
C26 C31 C32 122.8(3)
C31 C32 H32A 109.5
C31 C32 H32B 109.5
H32A C32 H32B 109.5
C31 C32 H32C 109.5
H32A C32 H32C 109.5
H32B C32 H32C 109.5
C27 C33 H33A 109.5
C27 C33 H33B 109.5
H33A C33 H33B 109.5
C27 C33 H33C 109.5
H33A C33 H33C 109.5
H33B C33 H33C 109.5
C29 C34 H34A 109.5
C29 C34 H34B 109.5
H34A C34 H34B 109.5
C29 C34 H34C 109.5
H34A C34 H34C 109.5
H34B C34 H34C 109.5
C36 C35 H35A 109.5
C36 C35 H35B 109.5
H35A C35 H35B 109.5
C36 C35 H35C 109.5
H35A C35 H35C 109.5
H35B C35 H35C 109.5
C35 C36 C37 110.2(4)
C35 C36 Si2 115.9(3)
C37 C36 Si2 113.2(3)
C35 C36 H36 105.5
C37 C36 H36 105.5
Si2 C36 H36 105.5
C36 C37 H37A 109.5
C36 C37 H37B 109.5
H37A C37 H37B 109.5
C36 C37 H37C 109.5
H37A C37 H37C 109.5
H37B C37 H37C 109.5
C39 C38 H38A 109.5
C39 C38 H38B 109.5
H38A C38 H38B 109.5
C39 C38 H38C 109.5
H38A C38 H38C 109.5
H38B C38 H38C 109.5
C38 C39 C40 110.0(4)
C38 C39 Si2 114.1(3)
C40 C39 Si2 114.0(3)
C38 C39 H39 106.0
C40 C39 H39 106.0
Si2 C39 H39 106.0
C39 C40 H40A 109.5
C39 C40 H40B 109.5
H40A C40 H40B 109.5
C39 C40 H40C 109.5
H40A C40 H40C 109.5
H40B C40 H40C 109.5
C42 C41 H41A 109.5
C42 C41 H41B 109.5
H41A C41 H41B 109.5
C42 C41 H41C 109.5
H41A C41 H41C 109.5
H41B C41 H41C 109.5
C41 C42 C43 109.7(4)
C41 C42 Si2 113.4(3)
C43 C42 Si2 114.3(3)
C41 C42 H42 106.3
C43 C42 H42 106.3
Si2 C42 H42 106.3
C42 C43 H43A 109.5
C42 C43 H43B 109.5
H43A C43 H43B 109.5
C42 C43 H43C 109.5
H43A C43 H43C 109.5
H43B C43 H43C 109.5

loop_
_geom_bond_atom_site_label_1
_geom_bond_atom_site_label_2
_geom_bond_distance
Si1 O1 1.658(3)
Si1 C2 1.858(5)
Si1 C5 1.861(6)
Si1 C8 1.877(5)
Si2 O2 1.667(3)
Si2 C39 1.867(4)
Si2 C36 1.880(4)
Si2 C42 1.885(4)
O1 C10 1.378(4)
O2 C17 1.380(4)
O3 C22 1.324(5)
O3 C23 1.461(6)
O4 C22 1.204(5)
N1 C20 1.467(5)
N1 C25 1.477(4)
N1 H1 0.8600
C1 C2 1.519(9)
C1 H1A 0.9600
C1 H1B 0.9600
C1 H1C 0.9600
C2 C3 1.529(8)
C2 H2 0.9800
C3 H3A 0.9600
C3 H3B 0.9600
C3 H3C 0.9600
C4 C5 1.487(7)
C4 H4A 0.9600
C4 H4B 0.9600
C4 H4C 0.9600
C5 C6 1.4984(10)
C5 H5 0.9800
C6 H6A 0.9600
C6 H6B 0.9600
C6 H6C 0.9600
C7 C8 1.556(7)
C7 H7A 0.9600
C7 H7B 0.9600
C7 H7C 0.9600
C8 C9 1.518(8)
C8 H8 0.9800
C9 H9A 0.9600
C9 H9B 0.9600
C9 H9C 0.9600
C10 C19 1.367(5)
C10 C11 1.421(5)
C11 C12 1.412(5)
C11 C16 1.429(5)
C12 C13 1.366(5)
C12 H12 0.9300
C13 C14 1.396(6)
C13 H13 0.9300
C14 C15 1.356(5)
C14 H14 0.9300
C15 C16 1.421(5)
C15 H15 0.9300
C16 C17 1.422(5)
C17 C18 1.366(5)
C18 C19 1.411(5)
C18 C25 1.523(5)
C19 C20 1.528(5)
C20 C22 1.518(5)
C20 C21 1.519(5)
C21 H21A 0.9600
C21 H21B 0.9600
C21 H21C 0.9600
C23 C24 1.4982(10)
C23 H23A 0.9700
C23 H23B 0.9700
C24 H24A 0.9600
C24 H24B 0.9600
C24 H24C 0.9600
C25 C26 1.519(5)
C25 H25 0.9800
C26 C27 1.397(5)
C26 C31 1.401(5)
C27 C28 1.407(6)
C27 C33 1.506(6)
C28 C29 1.375(7)
C28 H28 0.9300
C29 C30 1.370(6)
C29 C34 1.519(7)
C30 C31 1.384(6)
C30 H30 0.9300
C31 C32 1.509(5)
C32 H32A 0.9600
C32 H32B 0.9600
C32 H32C 0.9600
C33 H33A 0.9600
C33 H33B 0.9600
C33 H33C 0.9600
C34 H34A 0.9600
C34 H34B 0.9600
C34 H34C 0.9600
C35 C36 1.534(6)
C35 H35A 0.9600
C35 H35B 0.9600
C35 H35C 0.9600
C36 C37 1.548(6)
C36 H36 0.9800
C37 H37A 0.9600
C37 H37B 0.9600
C37 H37C 0.9600
C38 C39 1.531(7)
C38 H38A 0.9600
C38 H38B 0.9600
C38 H38C 0.9600
C39 C40 1.548(6)
C39 H39 0.9800
C40 H40A 0.9600
C40 H40B 0.9600
C40 H40C 0.9600
C41 C42 1.537(6)
C41 H41A 0.9600
C41 H41B 0.9600
C41 H41C 0.9600
C42 C43 1.539(6)
C42 H42 0.9800
C43 H43A 0.9600
C43 H43B 0.9600
C43 H43C 0.9600
